data_7042330
loop_
_publ_author_name
'Zhang, Lei'
'Hou, Guohua'
'Zi, Guofu'
'Ding, Wanjian'
'Walter, Marc D.'

_publ_section_title
;
 Preparation of a uranium metallacyclocumulene and its reactivity towards
 unsaturated organic molecules.
;
_journal_issue 11
_journal_name_full 'Dalton transactions (Cambridge, England : 2003)'
_journal_page_first 3716
_journal_page_last 3728
_journal_paper_doi 10.1039/c7dt00396j
_journal_volume 46
_journal_year 2017
_chemical_formula_moiety 'C36 H60 Si2 U'
_chemical_formula_sum 'C36 H60 Si2 U'
_chemical_formula_weight 787.05
_space_group_crystal_system monoclinic
_space_group_IT_number 15
_space_group_name_Hall '-C 2yc'
_space_group_name_H-M_alt 'C 1 2/c 1'
_symmetry_space_group_name_Hall '-C 2yc'
_symmetry_space_group_name_H-M 'C 1 2/c 1'
_atom_sites_solution_hydrogens geom
_audit_block_doi 10.5517/ccdc.csd.cc1nbcp1
_audit_creation_method SHELXL-2014/7
_audit_update_record
;
2017-01-24 deposited with the CCDC.
2017-02-28 downloaded from the CCDC.
;
_cell_angle_alpha 90
_cell_angle_beta 100.859(17)
_cell_angle_gamma 90
_cell_formula_units_Z 4
_cell_length_a 10.817(9)
_cell_length_b 18.009(9)
_cell_length_c 19.810(12)
_cell_measurement_reflns_used 3550
_cell_measurement_temperature 100(2)
_cell_measurement_theta_max 24.52
_cell_measurement_theta_min 2.26
_cell_volume 3790(4)
_computing_cell_refinement 'Bruker SAINT'
_computing_data_collection 'Bruker APEX2'
_computing_data_reduction 'Bruker SAINT'
_computing_molecular_graphics 'Bruker SHELXTL'
_computing_publication_material 'Bruker SHELXTL'
_computing_structure_refinement 'SHELXL-2014/7 (Sheldrick, 2014)'
_computing_structure_solution 'SHELXS-97 (Sheldrick 2008)'
_diffrn_ambient_temperature 100(2)
_diffrn_measured_fraction_theta_full 0.990
_diffrn_measured_fraction_theta_max 0.982
_diffrn_measurement_device_type 'Bruker APEX-II CCD'
_diffrn_measurement_method '\f and \w scans'
_diffrn_radiation_type MoK\a
_diffrn_radiation_wavelength 0.71073
_diffrn_reflns_av_R_equivalents 0.1044
_diffrn_reflns_av_unetI/netI 0.1241
_diffrn_reflns_Laue_measured_fraction_full 0.990
_diffrn_reflns_Laue_measured_fraction_max 0.982
_diffrn_reflns_limit_h_max 14
_diffrn_reflns_limit_h_min -11
_diffrn_reflns_limit_k_max 23
_diffrn_reflns_limit_k_min -23
_diffrn_reflns_limit_l_max 22
_diffrn_reflns_limit_l_min -25
_diffrn_reflns_number 11879
_diffrn_reflns_point_group_measured_fraction_full 0.990
_diffrn_reflns_point_group_measured_fraction_max 0.982
_diffrn_reflns_theta_full 25.242
_diffrn_reflns_theta_max 27.602
_diffrn_reflns_theta_min 2.094
_exptl_absorpt_coefficient_mu 4.366
_exptl_absorpt_correction_T_max 0.75
_exptl_absorpt_correction_T_min 0.51
_exptl_absorpt_correction_type multi-scan
_exptl_absorpt_process_details SADABS
_exptl_crystal_colour brown
_exptl_crystal_density_diffrn 1.379
_exptl_crystal_description block
_exptl_crystal_F_000 1584
_exptl_crystal_size_max 0.200
_exptl_crystal_size_mid 0.200
_exptl_crystal_size_min 0.200
_refine_diff_density_max 1.804
_refine_diff_density_min -2.331
_refine_diff_density_rms 0.230
_refine_ls_extinction_method none
_refine_ls_goodness_of_fit_ref 0.952
_refine_ls_hydrogen_treatment constr
_refine_ls_matrix_type full
_refine_ls_number_parameters 186
_refine_ls_number_reflns 4322
_refine_ls_number_restraints 0
_refine_ls_restrained_S_all 0.952
_refine_ls_R_factor_all 0.0649
_refine_ls_R_factor_gt 0.0477
_refine_ls_shift/su_max 0.000
_refine_ls_shift/su_mean 0.000
_refine_ls_structure_factor_coef Fsqd
_refine_ls_weighting_details 'w=1/[\s^2^(Fo^2^)+(0.0240P)^2^] where P=(Fo^2^+2Fc^2^)/3'
_refine_ls_weighting_scheme calc
_refine_ls_wR_factor_gt 0.0983
_refine_ls_wR_factor_ref 0.1064
_reflns_Friedel_coverage 0.000
_reflns_number_gt 3445
_reflns_number_total 4322
_reflns_threshold_expression 'I > 2\s(I)'
_cod_data_source_file c7dt00396j2.cif
_cod_data_source_block compound3
_cod_depositor_comments 'Adding full bibliography for 7042322--7042330.cif.'
_cod_database_code 7042330
_shelx_shelxl_version_number 2014/7
_shelx_space_group_comment
; 
The symmetry employed for this shelxl refinement is uniquely defined 
by the following loop, which should always be used as a source of 
symmetry information in preference to the above space-group names. 
They are only intended as comments. 
;
_shelx_estimated_absorpt_t_min 0.475
_shelx_estimated_absorpt_t_max 0.475

loop_
_space_group_symop_operation_xyz
'x, y, z'
'-x, y, -z+1/2'
'x+1/2, y+1/2, z'
'-x+1/2, y+1/2, -z+1/2'
'-x, -y, -z'
'x, -y, z-1/2'
'-x+1/2, -y+1/2, -z'
'x+1/2, -y+1/2, z-1/2'

loop_
_atom_site_label
_atom_site_type_symbol
_atom_site_fract_x
_atom_site_fract_y
_atom_site_fract_z
_atom_site_U_iso_or_equiv
_atom_site_adp_type
_atom_site_occupancy
_atom_site_site_symmetry_order
_atom_site_calc_flag
_atom_site_refinement_flags_posn
_atom_site_refinement_flags_adp
_atom_site_refinement_flags_occupancy
C1 C 0.7858(6) -0.0358(4) 0.2500(3) 0.0238(15) Uani 1 1 d . . .
C2 C 0.7366(6) 0.0329(4) 0.2227(3) 0.0253(15) Uani 1 1 d . . .
H2 H 0.6892 0.0666 0.2446 0.030 Uiso 1 1 calc R U .
C3 C 0.7697(6) 0.0433(4) 0.1568(3) 0.0210(14) Uani 1 1 d . . .
C4 C 0.8429(6) -0.0193(4) 0.1459(3) 0.0233(14) Uani 1 1 d . . .
H4 H 0.8793 -0.0273 0.1065 0.028 Uiso 1 1 calc R U .
C5 C 0.8535(6) -0.0675(4) 0.2021(3) 0.0279(16) Uani 1 1 d . . .
H5 H 0.8980 -0.1132 0.2073 0.034 Uiso 1 1 calc R U .
C6 C 0.7538(7) -0.0756(4) 0.3129(4) 0.0320(17) Uani 1 1 d . . .
C7 C 0.6807(9) -0.1467(6) 0.2856(5) 0.073(3) Uani 1 1 d . . .
H7A H 0.7370 -0.1806 0.2672 0.109 Uiso 1 1 calc R U .
H7B H 0.6097 -0.1335 0.2492 0.109 Uiso 1 1 calc R U .
H7C H 0.6493 -0.1712 0.3233 0.109 Uiso 1 1 calc R U .
C8 C 0.6605(10) -0.0299(6) 0.3457(5) 0.068(3) Uani 1 1 d . . .
H8A H 0.6398 -0.0571 0.3849 0.102 Uiso 1 1 calc R U .
H8B H 0.5835 -0.0214 0.3116 0.102 Uiso 1 1 calc R U .
H8C H 0.6986 0.0179 0.3613 0.102 Uiso 1 1 calc R U .
C9 C 0.8636(8) -0.1013(7) 0.3638(5) 0.086(4) Uani 1 1 d . . .
H9A H 0.9251 -0.1244 0.3398 0.129 Uiso 1 1 calc R U .
H9B H 0.8360 -0.1377 0.3946 0.129 Uiso 1 1 calc R U .
H9C H 0.9025 -0.0588 0.3906 0.129 Uiso 1 1 calc R U .
C10 C 0.7096(6) 0.0996(4) 0.1033(3) 0.0259(15) Uani 1 1 d . . .
C11 C 0.5863(7) 0.0653(5) 0.0664(4) 0.050(2) Uani 1 1 d . . .
H11A H 0.6042 0.0202 0.0422 0.075 Uiso 1 1 calc R U .
H11B H 0.5416 0.1010 0.0331 0.075 Uiso 1 1 calc R U .
H11C H 0.5338 0.0527 0.1000 0.075 Uiso 1 1 calc R U .
C12 C 0.6823(7) 0.1732(4) 0.1362(4) 0.041(2) Uani 1 1 d . . .
H12A H 0.6304 0.1640 0.1709 0.062 Uiso 1 1 calc R U .
H12B H 0.6372 0.2064 0.1008 0.062 Uiso 1 1 calc R U .
H12C H 0.7618 0.1964 0.1581 0.062 Uiso 1 1 calc R U .
C13 C 0.7940(8) 0.1144(5) 0.0500(4) 0.050(2) Uani 1 1 d . . .
H13A H 0.8762 0.1329 0.0735 0.075 Uiso 1 1 calc R U .
H13B H 0.7540 0.1516 0.0168 0.075 Uiso 1 1 calc R U .
H13C H 0.8055 0.0682 0.0258 0.075 Uiso 1 1 calc R U .
C14 C 1.0264(6) 0.1842(4) 0.2218(3) 0.0243(15) Uani 1 1 d . . .
C15 C 1.0721(5) 0.1490(4) 0.1746(3) 0.0215(14) Uani 1 1 d . . .
C16 C 1.0770(9) 0.2796(6) 0.0780(5) 0.079(3) Uani 1 1 d . . .
H16A H 0.9886 0.2720 0.0563 0.118 Uiso 1 1 calc R U .
H16B H 1.1222 0.3024 0.0448 0.118 Uiso 1 1 calc R U .
H16C H 1.0815 0.3124 0.1179 0.118 Uiso 1 1 calc R U .
C17 C 1.1349(8) 0.1275(6) 0.0286(4) 0.061(3) Uani 1 1 d . . .
H17A H 1.0476 0.1278 0.0036 0.092 Uiso 1 1 calc R U .
H17B H 1.1588 0.0767 0.0435 0.092 Uiso 1 1 calc R U .
H17C H 1.1906 0.1455 -0.0015 0.092 Uiso 1 1 calc R U .
C18 C 1.3186(7) 0.2039(5) 0.1440(4) 0.047(2) Uani 1 1 d . . .
H18A H 1.3590 0.2320 0.1118 0.071 Uiso 1 1 calc R U .
H18B H 1.3601 0.1556 0.1531 0.071 Uiso 1 1 calc R U .
H18C H 1.3257 0.2316 0.1871 0.071 Uiso 1 1 calc R U .
Si1 Si 1.14930(19) 0.18952(14) 0.10596(10) 0.0375(5) Uani 1 1 d . . .
U1 U 1.0000 0.05265(2) 0.2500 0.01704(11) Uani 1 2 d S T P

loop_
_atom_site_aniso_label
_atom_site_aniso_U_11
_atom_site_aniso_U_22
_atom_site_aniso_U_33
_atom_site_aniso_U_23
_atom_site_aniso_U_13
_atom_site_aniso_U_12
C1 0.029(3) 0.015(4) 0.027(3) -0.007(3) 0.001(3) -0.009(3)
C2 0.017(3) 0.024(4) 0.034(4) 0.002(3) 0.002(3) -0.005(3)
C3 0.022(3) 0.019(4) 0.020(3) -0.002(3) 0.000(2) -0.003(3)
C4 0.029(3) 0.020(4) 0.019(3) -0.007(3) -0.002(2) 0.001(3)
C5 0.029(4) 0.023(4) 0.031(4) -0.005(3) 0.003(3) -0.003(3)
C6 0.037(4) 0.018(4) 0.044(4) 0.009(3) 0.015(3) 0.000(3)
C7 0.077(7) 0.058(7) 0.087(7) 0.012(6) 0.026(5) -0.030(6)
C8 0.085(7) 0.061(7) 0.070(6) 0.008(5) 0.047(5) 0.009(6)
C9 0.047(5) 0.160(12) 0.053(6) 0.067(7) 0.016(4) 0.001(6)
C10 0.025(3) 0.021(4) 0.028(3) 0.001(3) -0.004(3) -0.001(3)
C11 0.042(5) 0.045(6) 0.050(5) 0.011(4) -0.022(4) -0.001(4)
C12 0.044(4) 0.033(5) 0.041(4) 0.011(4) -0.004(3) 0.012(4)
C13 0.060(5) 0.054(6) 0.032(4) 0.014(4) -0.001(4) 0.015(4)
C14 0.026(3) 0.019(4) 0.026(3) 0.005(3) 0.000(3) 0.000(3)
C15 0.027(3) 0.016(4) 0.021(3) -0.001(3) 0.004(2) -0.003(3)
C16 0.068(6) 0.081(8) 0.095(8) 0.059(7) 0.036(5) 0.024(6)
C17 0.054(5) 0.099(9) 0.034(5) 0.001(5) 0.018(4) -0.003(5)
C18 0.042(5) 0.054(6) 0.050(5) 0.009(4) 0.019(4) -0.004(4)
Si1 0.0351(11) 0.0489(15) 0.0307(11) 0.0145(10) 0.0116(8) 0.0012(10)
U1 0.01716(17) 0.0174(2) 0.01586(16) 0.000 0.00130(11) 0.000

loop_
_atom_type_symbol
_atom_type_description
_atom_type_scat_dispersion_real
_atom_type_scat_dispersion_imag
_atom_type_scat_source
C C 0.0033 0.0016 'International Tables Vol C Tables 4.2.6.8 and 6.1.1.4'
H H 0.0000 0.0000 'International Tables Vol C Tables 4.2.6.8 and 6.1.1.4'
Si Si 0.0817 0.0704 'International Tables Vol C Tables 4.2.6.8 and 6.1.1.4'
U U -9.6767 9.6646 'International Tables Vol C Tables 4.2.6.8 and 6.1.1.4'

loop_
_geom_angle_atom_site_label_1
_geom_angle_atom_site_label_2
_geom_angle_atom_site_label_3
_geom_angle
_geom_angle_site_symmetry_1
_geom_angle_site_symmetry_3
C2 C1 C5 107.4(6) . .
C2 C1 C6 126.5(6) . .
C5 C1 C6 125.3(6) . .
C2 C1 U1 75.8(4) . .
C5 C1 U1 72.5(4) . .
C6 C1 U1 125.3(4) . .
C1 C2 C3 108.9(6) . .
C1 C2 U1 75.1(4) . .
C3 C2 U1 75.0(3) . .
C1 C2 H2 125.6 . .
C3 C2 H2 125.6 . .
U1 C2 H2 116.3 . .
C4 C3 C2 106.1(6) . .
C4 C3 C10 127.1(6) . .
C2 C3 C10 125.2(6) . .
C4 C3 U1 72.3(3) . .
C2 C3 U1 75.6(3) . .
C10 C3 U1 128.8(4) . .
C5 C4 C3 109.7(6) . .
C5 C4 U1 75.4(3) . .
C3 C4 U1 78.2(3) . .
C5 C4 H4 125.1 . .
C3 C4 H4 125.1 . .
U1 C4 H4 113.4 . .
C4 C5 C1 107.9(6) . .
C4 C5 U1 75.0(4) . .
C1 C5 U1 77.9(4) . .
C4 C5 H5 126.1 . .
C1 C5 H5 126.1 . .
U1 C5 H5 113.5 . .
C9 C6 C1 115.1(6) . .
C9 C6 C8 112.8(8) . .
C1 C6 C8 111.0(6) . .
C9 C6 C7 105.7(8) . .
C1 C6 C7 106.4(6) . .
C8 C6 C7 105.0(7) . .
C6 C7 H7A 109.5 . .
C6 C7 H7B 109.5 . .
H7A C7 H7B 109.5 . .
C6 C7 H7C 109.5 . .
H7A C7 H7C 109.5 . .
H7B C7 H7C 109.5 . .
C6 C8 H8A 109.5 . .
C6 C8 H8B 109.5 . .
H8A C8 H8B 109.5 . .
C6 C8 H8C 109.5 . .
H8A C8 H8C 109.5 . .
H8B C8 H8C 109.5 . .
C6 C9 H9A 109.5 . .
C6 C9 H9B 109.5 . .
H9A C9 H9B 109.5 . .
C6 C9 H9C 109.5 . .
H9A C9 H9C 109.5 . .
H9B C9 H9C 109.5 . .
C3 C10 C11 106.6(5) . .
C3 C10 C12 111.9(5) . .
C11 C10 C12 109.5(6) . .
C3 C10 C13 111.2(6) . .
C11 C10 C13 108.6(6) . .
C12 C10 C13 109.1(6) . .
C10 C11 H11A 109.5 . .
C10 C11 H11B 109.5 . .
H11A C11 H11B 109.5 . .
C10 C11 H11C 109.5 . .
H11A C11 H11C 109.5 . .
H11B C11 H11C 109.5 . .
C10 C12 H12A 109.5 . .
C10 C12 H12B 109.5 . .
H12A C12 H12B 109.5 . .
C10 C12 H12C 109.5 . .
H12A C12 H12C 109.5 . .
H12B C12 H12C 109.5 . .
C10 C13 H13A 109.5 . .
C10 C13 H13B 109.5 . .
H13A C13 H13B 109.5 . .
C10 C13 H13C 109.5 . .
H13A C13 H13C 109.5 . .
H13B C13 H13C 109.5 . .
C15 C14 C14 150.8(4) . 2_755
C15 C14 U1 76.7(4) . .
C14 C14 U1 74.11(15) 2_755 .
C14 C15 Si1 127.8(5) . .
C14 C15 U1 72.9(4) . .
Si1 C15 U1 159.0(3) . .
Si1 C16 H16A 109.5 . .
Si1 C16 H16B 109.5 . .
H16A C16 H16B 109.5 . .
Si1 C16 H16C 109.5 . .
H16A C16 H16C 109.5 . .
H16B C16 H16C 109.5 . .
Si1 C17 H17A 109.5 . .
Si1 C17 H17B 109.5 . .
H17A C17 H17B 109.5 . .
Si1 C17 H17C 109.5 . .
H17A C17 H17C 109.5 . .
H17B C17 H17C 109.5 . .
Si1 C18 H18A 109.5 . .
Si1 C18 H18B 109.5 . .
H18A C18 H18B 109.5 . .
Si1 C18 H18C 109.5 . .
H18A C18 H18C 109.5 . .
H18B C18 H18C 109.5 . .
C16 Si1 C18 109.2(4) . .
C16 Si1 C15 109.9(4) . .
C18 Si1 C15 107.4(3) . .
C16 Si1 C17 108.2(5) . .
C18 Si1 C17 109.7(4) . .
C15 Si1 C17 112.4(4) . .
C14 U1 C14 31.8(3) . 2_755
C14 U1 C15 62.1(2) . 2_755
C14 U1 C15 30.3(2) 2_755 2_755
C14 U1 C15 30.3(2) . .
C14 U1 C15 62.1(2) 2_755 .
C15 U1 C15 92.4(3) 2_755 .
C14 U1 C4 122.95(19) . 2_755
C14 U1 C4 111.48(19) 2_755 2_755
C15 U1 C4 95.6(2) 2_755 2_755
C15 U1 C4 123.85(19) . 2_755
C14 U1 C4 111.47(19) . .
C14 U1 C4 122.95(19) 2_755 .
C15 U1 C4 123.85(19) 2_755 .
C15 U1 C4 95.6(2) . .
C4 U1 C4 123.5(3) 2_755 .
C14 U1 C5 139.82(19) . .
C14 U1 C5 138.8(2) 2_755 .
C15 U1 C5 121.8(2) 2_755 .
C15 U1 C5 124.34(19) . .
C4 U1 C5 97.1(2) 2_755 .
C4 U1 C5 29.57(19) . .
C14 U1 C5 138.8(2) . 2_755
C14 U1 C5 139.83(19) 2_755 2_755
C15 U1 C5 124.34(19) 2_755 2_755
C15 U1 C5 121.8(2) . 2_755
C4 U1 C5 29.57(19) 2_755 2_755
C4 U1 C5 97.1(2) . 2_755
C5 U1 C5 75.9(3) . 2_755
C14 U1 C1 114.4(2) . 2_755
C14 U1 C1 132.5(2) 2_755 2_755
C15 U1 C1 137.82(18) 2_755 2_755
C15 U1 C1 92.5(2) . 2_755
C4 U1 C1 48.51(19) 2_755 2_755
C4 U1 C1 97.26(19) . 2_755
C5 U1 C1 88.6(2) . 2_755
C5 U1 C1 29.65(19) 2_755 2_755
C14 U1 C1 132.5(2) . .
C14 U1 C1 114.4(2) 2_755 .
C15 U1 C1 92.5(2) 2_755 .
C15 U1 C1 137.82(18) . .
C4 U1 C1 97.26(19) 2_755 .
C4 U1 C1 48.51(19) . .
C5 U1 C1 29.65(19) . .
C5 U1 C1 88.6(2) 2_755 .
C1 U1 C1 111.0(3) 2_755 .
C14 U1 C3 91.99(19) . .
C14 U1 C3 94.61(19) 2_755 .
C15 U1 C3 95.51(19) 2_755 .
C15 U1 C3 89.25(18) . .
C4 U1 C3 144.43(19) 2_755 .
C4 U1 C3 29.53(18) . .
C5 U1 C3 48.94(19) . .
C5 U1 C3 124.2(2) 2_755 .
C1 U1 C3 126.43(19) 2_755 .
C1 U1 C3 48.57(18) . .
C14 U1 C3 94.61(19) . 2_755
C14 U1 C3 91.99(19) 2_755 2_755
C15 U1 C3 89.25(18) 2_755 2_755
C15 U1 C3 95.51(19) . 2_755
C4 U1 C3 29.53(18) 2_755 2_755
C4 U1 C3 144.43(19) . 2_755
C5 U1 C3 124.2(2) . 2_755
C5 U1 C3 48.94(19) 2_755 2_755
C1 U1 C3 48.58(18) 2_755 2_755
C1 U1 C3 126.43(19) . 2_755
C3 U1 C3 173.1(3) . 2_755

loop_
_geom_bond_atom_site_label_1
_geom_bond_atom_site_label_2
_geom_bond_distance
_geom_bond_site_symmetry_2
C1 C2 1.413(9) .
C1 C5 1.423(10) .
C1 C6 1.533(10) .
C1 U1 2.812(6) .
C2 C3 1.431(9) .
C2 U1 2.821(6) .
C2 H2 0.9500 .
C3 C4 1.416(9) .
C3 C10 1.520(9) .
C3 U1 2.813(6) .
C4 C5 1.399(9) .
C4 U1 2.738(6) .
C4 H4 0.9500 .
C5 U1 2.743(7) .
C5 H5 0.9500 .
C6 C9 1.479(10) .
C6 C8 1.537(12) .
C6 C7 1.548(11) .
C7 H7A 0.9800 .
C7 H7B 0.9800 .
C7 H7C 0.9800 .
C8 H8A 0.9800 .
C8 H8B 0.9800 .
C8 H8C 0.9800 .
C9 H9A 0.9800 .
C9 H9B 0.9800 .
C9 H9C 0.9800 .
C10 C11 1.525(9) .
C10 C12 1.531(10) .
C10 C13 1.545(10) .
C11 H11A 0.9800 .
C11 H11B 0.9800 .
C11 H11C 0.9800 .
C12 H12A 0.9800 .
C12 H12B 0.9800 .
C12 H12C 0.9800 .
C13 H13A 0.9800 .
C13 H13B 0.9800 .
C13 H13C 0.9800 .
C14 C15 1.300(9) .
C14 C14 1.349(13) 2_755
C14 U1 2.463(7) .
C15 Si1 1.873(7) .
C15 U1 2.507(6) .
C16 Si1 1.841(9) .
C16 H16A 0.9800 .
C16 H16B 0.9800 .
C16 H16C 0.9800 .
C17 Si1 1.879(9) .
C17 H17A 0.9800 .
C17 H17B 0.9800 .
C17 H17C 0.9800 .
C18 Si1 1.862(8) .
C18 H18A 0.9800 .
C18 H18B 0.9800 .
C18 H18C 0.9800 .
U1 C14 2.463(7) 2_755
U1 C15 2.507(6) 2_755
U1 C4 2.738(6) 2_755
U1 C5 2.743(7) 2_755
U1 C1 2.812(6) 2_755
U1 C3 2.813(6) 2_755
